data_4517181
loop_
_publ_author_name
'Korvorapun, Korkit'
'Kuniyil, Rositha'
'Ackermann, Lutz'

_publ_section_title
;
 Late-Stage Diversification by Selectivity Switch in meta-C--H Activation:
 Evidence for Singlet Stabilization
;
_journal_name_full 'ACS Catalysis'
_journal_page_first 435
_journal_paper_doi 10.1021/acscatal.9b04592
_journal_year 2019
_chemical_formula_moiety 'C18 H16 N2'
_chemical_formula_sum 'C18 H16 N2'
_chemical_formula_weight 260.33
_space_group_crystal_system orthorhombic
_space_group_IT_number 29
_space_group_name_Hall 'P 2c -2ac'
_space_group_name_H-M_alt 'P c a 21'
_atom_sites_solution_hydrogens geom
_atom_sites_solution_primary dual
_audit_creation_date 2018-08-15
_audit_creation_method
;
Olex2 1.2
(compiled 2018.05.29 svn.r3508 for OlexSys, GUI svn.r5506)
;
_cell_angle_alpha 90
_cell_angle_beta 90
_cell_angle_gamma 90
_cell_formula_units_Z 8
_cell_length_a 12.2928(3)
_cell_length_b 6.01020(10)
_cell_length_c 36.9034(9)
_cell_measurement_reflns_used 5752
_cell_measurement_temperature 99.97
_cell_measurement_theta_max 29.55
_cell_measurement_theta_min 2.76
_cell_volume 2726.50(10)
_computing_cell_refinement 'SAINT V8.38A (?, 2016)'
_computing_data_reduction 'SAINT V8.38A (?, 2016)'
_computing_molecular_graphics 'Olex2 (Dolomanov et al., 2009)'
_computing_publication_material 'Olex2 (Dolomanov et al., 2009)'
_computing_structure_refinement 'XL (Sheldrick, 2008)'
_computing_structure_solution 'XT (Sheldrick, 2015)'
_diffrn_ambient_temperature 99.97
_diffrn_measured_fraction_theta_full 0.998
_diffrn_measured_fraction_theta_max 0.998
_diffrn_measurement_device_type 'Bruker APEX-II CCD'
_diffrn_measurement_method '\f and \w scans'
_diffrn_radiation_type MoK\a
_diffrn_radiation_wavelength 0.71073
_diffrn_reflns_av_R_equivalents 0.0264
_diffrn_reflns_av_unetI/netI 0.0245
_diffrn_reflns_Laue_measured_fraction_full 0.998
_diffrn_reflns_Laue_measured_fraction_max 0.998
_diffrn_reflns_limit_h_max 17
_diffrn_reflns_limit_h_min -17
_diffrn_reflns_limit_k_max 8
_diffrn_reflns_limit_k_min -8
_diffrn_reflns_limit_l_max 51
_diffrn_reflns_limit_l_min -51
_diffrn_reflns_number 28332
_diffrn_reflns_point_group_measured_fraction_full 0.995
_diffrn_reflns_point_group_measured_fraction_max 0.996
_diffrn_reflns_theta_full 25.242
_diffrn_reflns_theta_max 29.571
_diffrn_reflns_theta_min 3.312
_diffrn_standards_number 0
_exptl_absorpt_coefficient_mu 0.075
_exptl_absorpt_correction_T_max 0.8879
_exptl_absorpt_correction_T_min 0.8462
_exptl_absorpt_correction_type multi-scan
_exptl_absorpt_process_details
'SADABS-2016/2 (Bruker,2016/2) was used for absorption correction. wR2(int) was 0.0686 before and 0.0514 after correction. The Ratio of minimum to maximum transmission is 0.9448. The \l/2 correction factor is Not present.'
_exptl_crystal_colour colourless
_exptl_crystal_colour_primary colourless
_exptl_crystal_density_diffrn 1.268
_exptl_crystal_description block
_exptl_crystal_F_000 1104
_exptl_crystal_recrystallization_method
'The material was recrystallised from a mixture of DCM and hexane  by solvent layering'
_exptl_crystal_size_max 0.309
_exptl_crystal_size_mid 0.268
_exptl_crystal_size_min 0.244
_refine_diff_density_max 0.523
_refine_diff_density_min -0.253
_refine_diff_density_rms 0.042
_refine_ls_abs_structure_details
;
 Flack x determined using 3410 quotients [(I+)-(I-)]/[(I+)+(I-)]
 (Parsons, Flack and Wagner, Acta Cryst. B69 (2013) 249-259).
;
_refine_ls_abs_structure_Flack -0.2(5)
_refine_ls_extinction_method none
_refine_ls_goodness_of_fit_ref 1.050
_refine_ls_hydrogen_treatment constr
_refine_ls_matrix_type full
_refine_ls_number_parameters 452
_refine_ls_number_reflns 7604
_refine_ls_number_restraints 151
_refine_ls_restrained_S_all 1.042
_refine_ls_R_factor_all 0.0443
_refine_ls_R_factor_gt 0.0431
_refine_ls_shift/su_max 0.002
_refine_ls_shift/su_mean 0.000
_refine_ls_structure_factor_coef Fsqd
_refine_ls_weighting_details 'w=1/[\s^2^(Fo^2^)+(0.0600P)^2^+0.9708P] where P=(Fo^2^+2Fc^2^)/3'
_refine_ls_weighting_scheme calc
_refine_ls_wR_factor_gt 0.1153
_refine_ls_wR_factor_ref 0.1162
_reflns_Friedel_coverage 0.965
_reflns_Friedel_fraction_full 0.992
_reflns_Friedel_fraction_max 0.993
_reflns_number_gt 7359
_reflns_number_total 7604
_reflns_threshold_expression 'I > 2\s(I)'
_cod_data_source_file cs9b04592_si_003.cif
_cod_data_source_block pca21
_cod_database_code 4517181
_shelx_shelxl_version_number 2017/1
_shelx_space_group_comment
;
The symmetry employed for this shelxl refinement is uniquely defined
by the following loop, which should always be used as a source of
symmetry information in preference to the above space-group names.
They are only intended as comments.
;
_shelx_estimated_absorpt_t_max 0.982
_shelx_estimated_absorpt_t_min 0.977
_olex2_refinement_description
;
1. Fixed Uiso
 At 1.2 times of:
  All C(H) groups, All C(H,H) groups
 At 1.5 times of:
  All C(H,H,H) groups
2. Rigid body (RIGU) restrains
 C26B, C27B, C28B, C29B, C30B, C31B, C32B, C33B, C34B, C35B, C36B
 with sigma for 1-2 distances of 0.004 and sigma for 1-3 distances of 0.004
 C26A, C27A, C28A, C29A, C30A, C31A, C32A, C33A, C34A, C35A, C36A
 with sigma for 1-2 distances of 0.004 and sigma for 1-3 distances of 0.004
3. Others
 Sof(H25A)=Sof(C26B)=Sof(H26B)=Sof(C27B)=Sof(C28B)=Sof(H28B)=Sof(C29B)=
 Sof(H29B)=Sof(C30B)=Sof(C31B)=Sof(H31B)=Sof(C32B)=Sof(H32B)=Sof(C33B)=
 Sof(H33B)=Sof(C34B)=Sof(H34B)=Sof(C35B)=Sof(H35B)=Sof(C36B)=Sof(H36D)=
 Sof(H36E)=Sof(H36F)=1-FVAR(1)
 Sof(H25)=Sof(C26A)=Sof(H26A)=Sof(C27A)=Sof(C28A)=Sof(H28A)=Sof(C29A)=
 Sof(H29A)=Sof(C30A)=Sof(C31A)=Sof(H31A)=Sof(C32A)=Sof(H32A)=Sof(C33A)=
 Sof(H33A)=Sof(C34A)=Sof(H34A)=Sof(C35A)=Sof(H35A)=Sof(C36A)=Sof(H36A)=
 Sof(H36B)=Sof(H36C)=FVAR(1)
4.a Ternary CH refined with riding coordinates:
 C11(H11), C29A(H29A), C29B(H29B)
4.b Aromatic/amide H refined with riding coordinates:
 C1(H1), C2(H2), C3(H3), C6(H6), C8(H8), C9(H9), C10(H10), C13(H13), C14(H14),
 C15(H15), C16(H16), C17(H17), C19(H19), C20(H20), C21(H21), C24(H24), C25(H25),
  C25(H25A), C26A(H26A), C26B(H26B), C28A(H28A), C28B(H28B), C31B(H31B),
 C32B(H32B), C33B(H33B), C34B(H34B), C35B(H35B), C31A(H31A), C32A(H32A),
 C33A(H33A), C34A(H34A), C35A(H35A)
4.c Fitted hexagon refined as free rotating group:
 C30B(C31B,C32B,C33B,C34B,C35B)
4.d Idealised Me refined as rotating group:
 C18(H18A,H18B,H18C), C36A(H36A,H36B,H36C), C36B(H36D,H36E,H36F)
;
_olex2_diffrn_ambient_temperature_device 'Oxford Cryosystems Cryostream 800'
_olex2_exptl_crystal_mounting_method 'The crystal was mounted on a MITIGEN holder in perfluoroether oil'
_olex2_submission_special_instructions 'No special instructions were received'

loop_
_space_group_symop_operation_xyz
'x, y, z'
'-x, -y, z+1/2'
'x+1/2, -y, z'
'-x+1/2, y, z+1/2'

loop_
_atom_site_label
_atom_site_type_symbol
_atom_site_fract_x
_atom_site_fract_y
_atom_site_fract_z
_atom_site_U_iso_or_equiv
_atom_site_adp_type
_atom_site_occupancy
_atom_site_site_symmetry_order
_atom_site_calc_flag
_atom_site_refinement_flags_posn
_atom_site_refinement_flags_adp
_atom_site_refinement_flags_occupancy
_atom_site_disorder_assembly
_atom_site_disorder_group
N1 N 0.53144(14) 0.3862(3) 0.53535(5) 0.0184(3) Uani 1 1 d . . . . .
N2 N 0.50408(15) 0.4979(3) 0.59675(5) 0.0177(3) Uani 1 1 d . . . . .
C1 C 0.59798(18) 0.5611(4) 0.53087(6) 0.0212(4) Uani 1 1 d . . . . .
H1 H 0.631089 0.582743 0.507876 0.025 Uiso 1 1 calc R . . . .
C2 C 0.62037(17) 0.7107(3) 0.55818(6) 0.0224(4) Uani 1 1 d . . . . .
H2 H 0.667578 0.833872 0.554582 0.027 Uiso 1 1 calc R . . . .
C3 C 0.56994(17) 0.6711(3) 0.59131(6) 0.0208(4) Uani 1 1 d . . . . .
H3 H 0.582901 0.771064 0.610775 0.025 Uiso 1 1 calc R . . . .
C4 C 0.48751(15) 0.3632(3) 0.56829(5) 0.0145(3) Uani 1 1 d . . . . .
C5 C 0.41477(16) 0.1691(3) 0.57411(5) 0.0147(3) Uani 1 1 d . . . . .
C6 C 0.37514(17) 0.1256(4) 0.60879(6) 0.0192(4) Uani 1 1 d . . . . .
H6 H 0.393429 0.223775 0.628029 0.023 Uiso 1 1 calc R . . . .
C7 C 0.30913(17) -0.0588(4) 0.61599(6) 0.0212(4) Uani 1 1 d . . . . .
C8 C 0.28302(17) -0.1995(3) 0.58735(6) 0.0212(4) Uani 1 1 d . . . . .
H8 H 0.238707 -0.326326 0.591607 0.025 Uiso 1 1 calc R . . . .
C9 C 0.32141(17) -0.1562(3) 0.55224(6) 0.0187(4) Uani 1 1 d . . . . .
H9 H 0.302659 -0.253353 0.532919 0.022 Uiso 1 1 calc R . . . .
C10 C 0.38662(16) 0.0278(3) 0.54558(5) 0.0163(4) Uani 1 1 d . . . . .
H10 H 0.411954 0.057498 0.521740 0.020 Uiso 1 1 calc R . . . .
C11 C 0.26836(19) -0.0893(4) 0.65517(6) 0.0246(4) Uani 1 1 d . . . . .
H11 H 0.218814 0.038193 0.660698 0.030 Uiso 1 1 calc R . . . .
C12 C 0.36461(18) -0.0740(4) 0.68109(6) 0.0232(4) Uani 1 1 d . . . . .
C13 C 0.4450(2) -0.2372(4) 0.68249(6) 0.0263(4) Uani 1 1 d . . . . .
H13 H 0.440487 -0.363095 0.667008 0.032 Uiso 1 1 calc R . . . .
C14 C 0.5321(2) -0.2165(4) 0.70656(7) 0.0302(5) Uani 1 1 d . . . . .
H14 H 0.586244 -0.329086 0.707680 0.036 Uiso 1 1 calc R . . . .
C15 C 0.5393(2) -0.0309(4) 0.72882(7) 0.0309(5) Uani 1 1 d . . . . .
H15 H 0.598673 -0.015918 0.745130 0.037 Uiso 1 1 calc R . . . .
C16 C 0.4603(2) 0.1316(4) 0.72723(7) 0.0306(5) Uani 1 1 d . . . . .
H16 H 0.465325 0.258927 0.742398 0.037 Uiso 1 1 calc R . . . .
C17 C 0.3736(2) 0.1095(4) 0.70354(7) 0.0269(5) Uani 1 1 d . . . . .
H17 H 0.319458 0.222074 0.702686 0.032 Uiso 1 1 calc R . . . .
C18 C 0.2039(2) -0.3025(5) 0.66115(7) 0.0340(5) Uani 1 1 d . . . . .
H18A H 0.138786 -0.300910 0.645822 0.051 Uiso 1 1 calc GR . . . .
H18B H 0.182257 -0.312726 0.686653 0.051 Uiso 1 1 calc GR . . . .
H18C H 0.249118 -0.431002 0.654818 0.051 Uiso 1 1 calc GR . . . .
N3 N 0.74128(17) 0.9908(3) 0.40604(6) 0.0222(4) Uani 1 1 d . . . . .
N4 N 0.71543(15) 0.8843(3) 0.46787(5) 0.0194(3) Uani 1 1 d . . . . .
C19 C 0.67604(19) 1.1649(4) 0.41169(7) 0.0263(5) Uani 1 1 d . . . . .
H19 H 0.662491 1.263758 0.392120 0.032 Uiso 1 1 calc R . . . .
C20 C 0.62774(18) 1.2076(4) 0.44441(7) 0.0279(5) Uani 1 1 d . . . . .
H20 H 0.581214 1.331962 0.447871 0.034 Uiso 1 1 calc R . . . .
C21 C 0.65038(18) 1.0594(4) 0.47218(7) 0.0248(4) Uani 1 1 d . . . . .
H21 H 0.618178 1.083885 0.495235 0.030 Uiso 1 1 calc R . . . .
C22 C 0.75876(16) 0.8568(3) 0.43476(5) 0.0160(4) Uani 1 1 d . . . . .
C23 C 0.83092(15) 0.6623(3) 0.42911(5) 0.0150(3) Uani 1 1 d . . . . .
C24 C 0.85971(17) 0.5246(3) 0.45779(6) 0.0165(4) Uani 1 1 d . . . . .
H24 H 0.834638 0.555948 0.481602 0.020 Uiso 1 1 calc R . . . .
C25 C 0.92558(17) 0.3402(3) 0.45139(6) 0.0210(4) Uani 1 1 d . . . . .
H25 H 0.943077 0.239169 0.470304 0.025 Uiso 0.629(8) 1 calc R . P A 1
H25A H 0.951334 0.261355 0.471981 0.025 Uiso 0.371(8) 1 calc R . P A 2
C26A C 0.9671(8) 0.3069(16) 0.4145(2) 0.0174(14) Uani 0.629(8) 1 d . U P A 1
H26A H 1.011891 0.182049 0.409353 0.021 Uiso 0.629(8) 1 calc R . P A 1
C26B C 0.9533(12) 0.271(3) 0.4216(4) 0.020(3) Uani 0.371(8) 1 d . U P A 2
H26B H 0.996483 0.139942 0.419770 0.024 Uiso 0.371(8) 1 calc R . P A 2
C27A C 0.9416(4) 0.4567(9) 0.38697(12) 0.0149(8) Uani 0.629(8) 1 d . U P A 1
C27B C 0.9219(7) 0.3816(15) 0.3908(2) 0.0172(15) Uani 0.371(8) 1 d . U P A 2
C28A C 0.8724(6) 0.6345(10) 0.3946(2) 0.0136(11) Uani 0.629(8) 1 d . U P A 1
H28A H 0.853669 0.736922 0.376057 0.016 Uiso 0.629(8) 1 calc R . P A 1
C28B C 0.8643(14) 0.5712(19) 0.3945(4) 0.022(3) Uani 0.371(8) 1 d . U P A 2
H28B H 0.844369 0.649626 0.373108 0.027 Uiso 0.371(8) 1 calc R . P A 2
C29A C 0.9840(3) 0.4309(6) 0.34839(9) 0.0184(9) Uani 0.629(8) 1 d . U P A 1
H29A H 1.019689 0.575064 0.341963 0.022 Uiso 0.629(8) 1 calc R . P A 1
C29B C 0.9560(5) 0.2948(11) 0.35327(15) 0.0207(15) Uani 0.371(8) 1 d . U P A 2
H29B H 0.966526 0.130472 0.355742 0.025 Uiso 0.371(8) 1 calc R . P A 2
C30A C 0.8904(5) 0.4004(9) 0.32184(14) 0.0175(9) Uani 0.629(8) 1 d . U P A 1
C30B C 0.8695(6) 0.3291(14) 0.32421(19) 0.0133(14) Uani 0.371(8) 1 d . U P A 2
C31B C 0.8685(9) 0.5163(16) 0.3021(3) 0.026(3) Uani 0.371(8) 1 d G U P A 2
H31B H 0.922600 0.627796 0.304926 0.031 Uiso 0.371(8) 1 calc R . P A 2
C32B C 0.7883(13) 0.540(2) 0.2758(4) 0.031(4) Uani 0.371(8) 1 d G U P A 2
H32B H 0.787632 0.668287 0.260701 0.038 Uiso 0.371(8) 1 calc R . P A 2
C33B C 0.7091(12) 0.377(2) 0.2717(4) 0.029(3) Uani 0.371(8) 1 d G U P A 2
H33B H 0.654332 0.393678 0.253715 0.035 Uiso 0.371(8) 1 calc R . P A 2
C34B C 0.7101(8) 0.1901(18) 0.2938(4) 0.034(2) Uani 0.371(8) 1 d G U P A 2
H34B H 0.656000 0.078575 0.290954 0.041 Uiso 0.371(8) 1 calc R . P A 2
C35B C 0.7903(7) 0.1660(13) 0.3201(3) 0.0279(18) Uani 0.371(8) 1 d G U P A 2
H35B H 0.790967 0.038080 0.335179 0.033 Uiso 0.371(8) 1 calc R . P A 2
C31A C 0.8661(6) 0.5544(14) 0.2950(2) 0.0270(12) Uani 0.629(8) 1 d . U P A 1
H31A H 0.908975 0.685219 0.292887 0.032 Uiso 0.629(8) 1 calc R . P A 1
C32A C 0.7798(9) 0.5203(18) 0.2712(3) 0.036(2) Uani 0.629(8) 1 d . U P A 1
H32A H 0.764198 0.629139 0.253239 0.044 Uiso 0.629(8) 1 calc R . P A 1
C33A C 0.7163(9) 0.330(2) 0.2732(3) 0.041(2) Uani 0.629(8) 1 d . U P A 1
H33A H 0.658381 0.305088 0.256679 0.049 Uiso 0.629(8) 1 calc R . P A 1
C34A C 0.7406(7) 0.1793(13) 0.3001(2) 0.0425(17) Uani 0.629(8) 1 d . U P A 1
H34A H 0.698238 0.047634 0.302113 0.051 Uiso 0.629(8) 1 calc R . P A 1
C35A C 0.8245(6) 0.2142(10) 0.32417(15) 0.0304(12) Uani 0.629(8) 1 d . U P A 1
H35A H 0.837434 0.108150 0.342772 0.037 Uiso 0.629(8) 1 calc R . P A 1
C36A C 1.0699(4) 0.2504(11) 0.34338(11) 0.0379(13) Uani 0.629(8) 1 d . U P A 1
H36A H 1.038746 0.105319 0.349672 0.057 Uiso 0.629(8) 1 calc GR . P A 1
H36B H 1.132150 0.281369 0.359181 0.057 Uiso 0.629(8) 1 calc GR . P A 1
H36C H 1.094001 0.248401 0.318068 0.057 Uiso 0.629(8) 1 calc GR . P A 1
C36B C 1.0666(5) 0.3929(18) 0.34289(17) 0.0313(19) Uani 0.371(8) 1 d . U P A 2
H36D H 1.063308 0.555580 0.344446 0.047 Uiso 0.371(8) 1 calc GR . P A 2
H36E H 1.084819 0.348971 0.318046 0.047 Uiso 0.371(8) 1 calc GR . P A 2
H36F H 1.122421 0.337138 0.359519 0.047 Uiso 0.371(8) 1 calc GR . P A 2

loop_
_atom_site_aniso_label
_atom_site_aniso_U_11
_atom_site_aniso_U_22
_atom_site_aniso_U_33
_atom_site_aniso_U_23
_atom_site_aniso_U_13
_atom_site_aniso_U_12
N1 0.0179(8) 0.0199(8) 0.0175(8) 0.0017(6) 0.0022(6) -0.0005(6)
N2 0.0176(8) 0.0173(8) 0.0181(9) -0.0015(6) -0.0027(6) -0.0005(6)
C1 0.0188(9) 0.0228(10) 0.0220(10) 0.0069(8) 0.0030(7) -0.0006(8)
C2 0.0169(9) 0.0186(9) 0.0317(11) 0.0052(8) -0.0025(8) -0.0026(7)
C3 0.0192(9) 0.0173(9) 0.0258(10) -0.0008(8) -0.0057(8) -0.0003(7)
C4 0.0121(8) 0.0151(8) 0.0162(8) 0.0001(6) -0.0015(6) 0.0009(6)
C5 0.0140(8) 0.0143(8) 0.0157(8) 0.0007(6) -0.0011(6) 0.0008(6)
C6 0.0202(9) 0.0219(9) 0.0153(9) 0.0002(7) -0.0024(7) -0.0052(8)
C7 0.0188(9) 0.0253(10) 0.0195(10) 0.0063(8) -0.0028(8) -0.0061(8)
C8 0.0187(9) 0.0177(8) 0.0271(10) 0.0043(8) -0.0055(8) -0.0022(7)
C9 0.0172(8) 0.0162(8) 0.0227(9) -0.0034(7) -0.0041(7) 0.0013(7)
C10 0.0155(8) 0.0176(8) 0.0159(9) -0.0024(7) -0.0004(7) 0.0022(7)
C11 0.0232(10) 0.0308(11) 0.0198(10) 0.0029(9) 0.0015(8) -0.0035(8)
C12 0.0236(10) 0.0305(11) 0.0155(9) 0.0062(8) -0.0002(8) -0.0085(8)
C13 0.0336(11) 0.0261(10) 0.0193(9) -0.0018(8) 0.0029(8) -0.0053(9)
C14 0.0273(11) 0.0334(12) 0.0297(11) 0.0032(10) -0.0020(9) 0.0044(9)
C15 0.0318(12) 0.0388(13) 0.0222(11) 0.0034(10) -0.0090(9) -0.0051(10)
C16 0.0425(13) 0.0282(11) 0.0210(10) -0.0033(9) -0.0008(9) -0.0034(10)
C17 0.0286(11) 0.0299(11) 0.0223(10) 0.0053(9) 0.0020(8) 0.0035(9)
C18 0.0343(12) 0.0421(13) 0.0255(11) 0.0037(10) 0.0015(10) -0.0150(11)
N3 0.0216(9) 0.0230(9) 0.0219(10) 0.0055(7) -0.0046(7) -0.0004(7)
N4 0.0186(8) 0.0198(8) 0.0199(8) -0.0009(6) 0.0008(6) 0.0000(7)
C19 0.0233(10) 0.0179(9) 0.0377(12) 0.0061(9) -0.0098(9) -0.0004(8)
C20 0.0188(9) 0.0184(9) 0.0467(15) -0.0067(9) -0.0091(9) 0.0011(8)
C21 0.0184(9) 0.0236(10) 0.0323(12) -0.0062(9) -0.0009(8) 0.0007(8)
C22 0.0154(8) 0.0162(8) 0.0165(9) 0.0006(7) -0.0012(7) -0.0018(7)
C23 0.0131(8) 0.0191(8) 0.0129(8) 0.0001(7) -0.0012(6) 0.0009(6)
C24 0.0166(9) 0.0181(8) 0.0150(9) 0.0028(7) -0.0006(7) -0.0009(7)
C25 0.0166(9) 0.0181(8) 0.0282(10) 0.0022(8) -0.0034(8) 0.0014(7)
C26A 0.017(2) 0.020(3) 0.014(3) -0.0007(19) 0.0041(19) 0.0021(19)
C26B 0.014(5) 0.027(6) 0.019(6) 0.003(4) -0.008(4) 0.006(4)
C27A 0.0144(18) 0.019(2) 0.0117(16) 0.0035(16) -0.0001(12) 0.0009(16)
C27B 0.020(3) 0.017(4) 0.015(3) -0.002(3) -0.001(2) 0.002(3)
C28A 0.0151(18) 0.012(3) 0.0133(18) 0.003(2) 0.0012(13) 0.008(2)
C28B 0.036(5) 0.019(5) 0.011(3) -0.001(4) -0.005(3) 0.004(5)
C29A 0.0196(15) 0.023(2) 0.0127(14) 0.0032(11) 0.0025(11) 0.0086(13)
C29B 0.022(3) 0.022(3) 0.018(2) -0.002(2) -0.0030(19) 0.003(2)
C30A 0.022(2) 0.016(2) 0.0140(16) 0.0016(17) 0.0073(15) 0.0005(17)
C30B 0.018(3) 0.013(4) 0.009(2) -0.001(3) 0.003(2) -0.003(3)
C31B 0.030(4) 0.030(5) 0.018(5) 0.005(3) -0.004(3) -0.003(3)
C32B 0.047(8) 0.028(4) 0.019(6) 0.006(4) -0.003(4) -0.003(4)
C33B 0.031(5) 0.041(6) 0.015(4) 0.001(4) 0.000(3) 0.002(4)
C34B 0.033(5) 0.041(4) 0.028(5) -0.003(4) -0.008(4) -0.004(4)
C35B 0.036(5) 0.020(4) 0.028(4) -0.002(3) -0.002(3) -0.011(3)
C31A 0.026(2) 0.038(3) 0.017(3) 0.012(2) -0.0008(17) 0.003(2)
C32A 0.028(3) 0.064(5) 0.018(3) 0.007(3) -0.008(2) 0.002(3)
C33A 0.039(4) 0.063(5) 0.021(3) -0.008(3) -0.002(2) -0.006(3)
C34A 0.054(5) 0.044(3) 0.030(3) -0.002(2) -0.004(3) -0.016(3)
C35A 0.049(4) 0.022(3) 0.021(2) 0.0020(19) 0.001(2) -0.008(2)
C36A 0.040(2) 0.052(3) 0.0212(17) 0.0047(18) 0.0091(16) 0.033(2)
C36B 0.018(3) 0.056(6) 0.020(3) -0.008(3) 0.004(2) 0.004(3)

loop_
_atom_type_symbol
_atom_type_description
_atom_type_scat_dispersion_real
_atom_type_scat_dispersion_imag
_atom_type_scat_source
C C 0.0033 0.0016 'International Tables Vol C Tables 4.2.6.8 and 6.1.1.4'
H H 0.0000 0.0000 'International Tables Vol C Tables 4.2.6.8 and 6.1.1.4'
N N 0.0061 0.0033 'International Tables Vol C Tables 4.2.6.8 and 6.1.1.4'

loop_
_geom_angle_atom_site_label_1
_geom_angle_atom_site_label_2
_geom_angle_atom_site_label_3
_geom_angle
C4 N1 C1 116.03(18)
C3 N2 C4 116.4(2)
N1 C1 H1 118.6
N1 C1 C2 122.9(2)
C2 C1 H1 118.6
C1 C2 H2 121.9
C1 C2 C3 116.23(19)
C3 C2 H2 121.9
N2 C3 C2 122.4(2)
N2 C3 H3 118.8
C2 C3 H3 118.8
N1 C4 N2 126.02(18)
N1 C4 C5 117.10(17)
N2 C4 C5 116.87(17)
C6 C5 C4 119.36(17)
C6 C5 C10 119.46(18)
C10 C5 C4 121.18(17)
C5 C6 H6 119.1
C5 C6 C7 121.70(19)
C7 C6 H6 119.1
C6 C7 C11 117.46(19)
C8 C7 C6 118.1(2)
C8 C7 C11 124.44(19)
C7 C8 H8 119.6
C7 C8 C9 120.75(19)
C9 C8 H8 119.6
C8 C9 H9 119.8
C10 C9 C8 120.37(19)
C10 C9 H9 119.8
C5 C10 H10 120.2
C9 C10 C5 119.62(19)
C9 C10 H10 120.2
C7 C11 H11 107.4
C12 C11 C7 109.22(17)
C12 C11 H11 107.4
C18 C11 C7 113.9(2)
C18 C11 H11 107.4
C18 C11 C12 111.3(2)
C13 C12 C11 122.1(2)
C17 C12 C11 119.1(2)
C17 C12 C13 118.8(2)
C12 C13 H13 119.8
C12 C13 C14 120.3(2)
C14 C13 H13 119.8
C13 C14 H14 120.1
C15 C14 C13 119.8(2)
C15 C14 H14 120.1
C14 C15 H15 120.0
C16 C15 C14 119.9(2)
C16 C15 H15 120.0
C15 C16 H16 120.0
C15 C16 C17 120.1(2)
C17 C16 H16 120.0
C12 C17 C16 121.1(2)
C12 C17 H17 119.5
C16 C17 H17 119.5
C11 C18 H18A 109.5
C11 C18 H18B 109.5
C11 C18 H18C 109.5
H18A C18 H18B 109.5
H18A C18 H18C 109.5
H18B C18 H18C 109.5
C19 N3 C22 116.2(2)
C21 N4 C22 116.36(19)
N3 C19 H19 118.5
N3 C19 C20 123.0(2)
C20 C19 H19 118.5
C19 C20 H20 121.8
C19 C20 C21 116.4(2)
C21 C20 H20 121.8
N4 C21 C20 122.7(2)
N4 C21 H21 118.6
C20 C21 H21 118.6
N3 C22 C23 117.12(18)
N4 C22 N3 125.34(19)
N4 C22 C23 117.54(17)
C24 C23 C22 120.99(17)
C24 C23 C28B 112.0(6)
C28A C23 C22 116.5(3)
C28A C23 C24 122.4(3)
C28B C23 C22 126.2(6)
C23 C24 H24 120.2
C23 C24 C25 119.5(2)
C25 C24 H24 120.2
C24 C25 H25 121.0
C24 C25 H25A 117.1
C24 C25 C26A 117.9(4)
C26A C25 H25 121.0
C26B C25 C24 125.9(7)
C26B C25 H25A 117.1
C25 C26A H26A 119.7
C27A C26A C25 120.7(8)
C27A C26A H26A 119.7
C25 C26B H26B 120.0
C25 C26B C27B 119.9(14)
C27B C26B H26B 120.0
C26A C27A C28A 119.0(6)
C26A C27A C29A 122.6(5)
C28A C27A C29A 118.4(5)
C26B C27B C29B 120.2(10)
C28B C27B C26B 118.4(12)
C28B C27B C29B 121.4(9)
C23 C28A C27A 120.3(6)
C23 C28A H28A 119.8
C27A C28A H28A 119.8
C23 C28B H28B 118.1
C27B C28B C23 123.8(11)
C27B C28B H28B 118.1
C27A C29A H29A 106.5
C27A C29A C36A 115.0(3)
C30A C29A C27A 110.8(3)
C30A C29A H29A 106.5
C30A C29A C36A 111.1(4)
C36A C29A H29A 106.5
C27B C29B H29B 106.8
C30B C29B C27B 113.4(6)
C30B C29B H29B 106.8
C30B C29B C36B 113.0(5)
C36B C29B C27B 109.7(5)
C36B C29B H29B 106.8
C31A C30A C29A 122.8(5)
C35A C30A C29A 120.0(4)
C35A C30A C31A 117.2(5)
C31B C30B C29B 121.9(6)
C31B C30B C35B 120.0
C35B C30B C29B 118.1(6)
C30B C31B H31B 120.0
C30B C31B C32B 120.0
C32B C31B H31B 120.0
C31B C32B H32B 120.0
C33B C32B C31B 120.0
C33B C32B H32B 120.0
C32B C33B H33B 120.0
C34B C33B C32B 120.0
C34B C33B H33B 120.0
C33B C34B H34B 120.0
C33B C34B C35B 120.0
C35B C34B H34B 120.0
C30B C35B H35B 120.0
C34B C35B C30B 120.0
C34B C35B H35B 120.0
C30A C31A H31A 119.5
C30A C31A C32A 121.1(6)
C32A C31A H31A 119.5
C31A C32A H32A 119.5
C33A C32A C31A 121.0(6)
C33A C32A H32A 119.5
C32A C33A H33A 121.3
C34A C33A C32A 117.4(6)
C34A C33A H33A 121.3
C33A C34A H34A 119.1
C35A C34A C33A 121.8(6)
C35A C34A H34A 119.1
C30A C35A H35A 119.3
C34A C35A C30A 121.4(5)
C34A C35A H35A 119.3
C29A C36A H36A 109.5
C29A C36A H36B 109.5
C29A C36A H36C 109.5
H36A C36A H36B 109.5
H36A C36A H36C 109.5
H36B C36A H36C 109.5
C29B C36B H36D 109.5
C29B C36B H36E 109.5
C29B C36B H36F 109.5
H36D C36B H36E 109.5
H36D C36B H36F 109.5
H36E C36B H36F 109.5

loop_
_geom_bond_atom_site_label_1
_geom_bond_atom_site_label_2
_geom_bond_distance
N1 C1 1.342(3)
N1 C4 1.337(2)
N2 C3 1.334(3)
N2 C4 1.342(3)
C1 H1 0.9500
C1 C2 1.378(3)
C2 H2 0.9500
C2 C3 1.391(3)
C3 H3 0.9500
C4 C5 1.486(3)
C5 C6 1.394(3)
C5 C10 1.396(3)
C6 H6 0.9500
C6 C7 1.399(3)
C7 C8 1.391(3)
C7 C11 1.541(3)
C8 H8 0.9500
C8 C9 1.403(3)
C9 H9 0.9500
C9 C10 1.388(3)
C10 H10 0.9500
C11 H11 1.0000
C11 C12 1.524(3)
C11 C18 1.522(3)
C12 C13 1.393(3)
C12 C17 1.384(4)
C13 H13 0.9500
C13 C14 1.397(3)
C14 H14 0.9500
C14 C15 1.388(4)
C15 H15 0.9500
C15 C16 1.379(4)
C16 H16 0.9500
C16 C17 1.385(4)
C17 H17 0.9500
C18 H18A 0.9800
C18 H18B 0.9800
C18 H18C 0.9800
N3 C19 1.335(3)
N3 C22 1.348(3)
N4 C21 1.331(3)
N4 C22 1.343(3)
C19 H19 0.9500
C19 C20 1.370(4)
C20 H20 0.9500
C20 C21 1.386(4)
C21 H21 0.9500
C22 C23 1.482(3)
C23 C24 1.390(3)
C23 C28A 1.380(9)
C23 C28B 1.450(16)
C24 H24 0.9500
C24 C25 1.392(3)
C25 H25 0.9500
C25 H25A 0.9500
C25 C26A 1.467(9)
C25 C26B 1.226(18)
C26A H26A 0.9500
C26A C27A 1.393(8)
C26B H26B 0.9500
C26B C27B 1.373(14)
C27A C28A 1.395(7)
C27A C29A 1.524(5)
C27B C28B 1.349(14)
C27B C29B 1.537(10)
C28A H28A 0.9500
C28B H28B 0.9500
C29A H29A 1.0000
C29A C30A 1.522(7)
C29A C36A 1.526(5)
C29B H29B 1.0000
C29B C30B 1.524(8)
C29B C36B 1.531(9)
C30A C31A 1.388(8)
C30A C35A 1.384(6)
C30B C31B 1.3900
C30B C35B 1.3900
C31B H31B 0.9500
C31B C32B 1.3900
C32B H32B 0.9500
C32B C33B 1.3900
C33B H33B 0.9500
C33B C34B 1.3900
C34B H34B 0.9500
C34B C35B 1.3900
C35B H35B 0.9500
C31A H31A 0.9500
C31A C32A 1.394(9)
C32A H32A 0.9500
C32A C33A 1.385(10)
C33A H33A 0.9500
C33A C34A 1.378(10)
C34A H34A 0.9500
C34A C35A 1.377(8)
C35A H35A 0.9500
C36A H36A 0.9800
C36A H36B 0.9800
C36A H36C 0.9800
C36B H36D 0.9800
C36B H36E 0.9800
C36B H36F 0.9800
